data_2312610
loop_
_publ_author_name
'Zigelstein, Rachel'
'Lough, Alan J.'
'Bender, Timothy P.'

_publ_section_title
;
 The influence of the axial group on the crystal structures of boron
 subphthalocyanines.
;
_journal_coeditor_code DG3059
_journal_issue 10
_journal_name_full 'Acta crystallographica. Section C, Structural chemistry'
_journal_paper_doi 10.1107/S2053229624006934
_journal_volume 80
_journal_year 2024
_chemical_formula_iupac 'C26 H15 B N6 O2'
_chemical_formula_moiety 'C26 H15 B N6 O2'
_chemical_formula_sum 'C26 H15 B N6 O2'
_chemical_formula_weight 454.25
_chemical_name_systematic
;
(Acetato)(subphthalocyaninato)boron
;
_space_group_crystal_system triclinic
_space_group_IT_number 2
_space_group_name_Hall '-P 1'
_space_group_name_H-M_alt 'P -1'
_atom_sites_solution_hydrogens geom
_atom_sites_solution_primary direct
_audit_creation_method SHELXL-2019/1
_cell_angle_alpha 104.203(2)
_cell_angle_beta 100.751(3)
_cell_angle_gamma 90.701(2)
_cell_formula_units_Z 2
_cell_length_a 9.3432(9)
_cell_length_b 9.3548(7)
_cell_length_c 12.3322(12)
_cell_measurement_reflns_used 6060
_cell_measurement_temperature 150(2)
_cell_measurement_theta_max 26.79
_cell_measurement_theta_min 2.54
_cell_volume 1024.69(16)
_computing_cell_refinement
;
APEX4 (Bruker, 2021)
;
_computing_data_collection
;
APEX4 (Bruker, 2021)
;
_computing_data_reduction
;
APEX4 (Bruker, 2021)
;
_computing_molecular_graphics
;
PLATON (Spek, 2020)
;
_computing_publication_material
;
SHELXTL (Sheldrick, 2008)
;
_computing_structure_refinement
;
SHELXL2019 (Sheldrick, 2015<i>b</i>)
;
_computing_structure_solution
;
SHELXT2018 (Sheldrick, 2015<i>a</i>)
;
_diffrn_ambient_temperature 150(2)
_diffrn_measured_fraction_theta_full 0.995
_diffrn_measured_fraction_theta_max 0.994
_diffrn_measurement_device_type 'Bruker Kappa APEX-DUO CMOS PHOTON II'
_diffrn_measurement_method '\f and \w scans'
_diffrn_radiation_type MoK\a
_diffrn_radiation_wavelength 0.71073
_diffrn_reflns_av_R_equivalents 0.0377
_diffrn_reflns_av_unetI/netI 0.0361
_diffrn_reflns_limit_h_max 12
_diffrn_reflns_limit_h_min -12
_diffrn_reflns_limit_k_max 11
_diffrn_reflns_limit_k_min -12
_diffrn_reflns_limit_l_max 15
_diffrn_reflns_limit_l_min -16
_diffrn_reflns_number 21123
_diffrn_reflns_theta_full 25.242
_diffrn_reflns_theta_max 27.495
_diffrn_reflns_theta_min 2.250
_diffrn_source 'sealed tube with Bruker Triumph monochromator'
_exptl_absorpt_coefficient_mu 0.097
_exptl_absorpt_correction_T_max 0.7456
_exptl_absorpt_correction_T_min 0.7103
_exptl_absorpt_correction_type multi-scan
_exptl_absorpt_process_details
;
(SADABS; Krause <i>et al.</i>,  2015)
;
_exptl_crystal_colour purple
_exptl_crystal_density_diffrn 1.472
_exptl_crystal_description Shard
_exptl_crystal_F_000 468
_exptl_crystal_size_max 0.240
_exptl_crystal_size_mid 0.220
_exptl_crystal_size_min 0.130
_refine_diff_density_max 0.319
_refine_diff_density_min -0.284
_refine_ls_extinction_method none
_refine_ls_goodness_of_fit_ref 1.029
_refine_ls_hydrogen_treatment constr
_refine_ls_matrix_type full
_refine_ls_number_parameters 317
_refine_ls_number_reflns 4670
_refine_ls_number_restraints 0
_refine_ls_restrained_S_all 1.029
_refine_ls_R_factor_all 0.0536
_refine_ls_R_factor_gt 0.0378
_refine_ls_shift/su_max 0.002
_refine_ls_shift/su_mean 0.000
_refine_ls_structure_factor_coef Fsqd
_refine_ls_weighting_details 'w=1/[\s^2^(Fo^2^)+(0.0473P)^2^+0.2930P] where P=(Fo^2^+2Fc^2^)/3'
_refine_ls_weighting_scheme calc
_refine_ls_wR_factor_gt 0.0900
_refine_ls_wR_factor_ref 0.0963
_reflns_number_gt 3665
_reflns_number_total 4670
_reflns_threshold_expression 'I > 2\s(I)'
_cod_data_source_file dg3059.cif
_cod_data_source_block d22121a_a
_cod_database_code 2312610
_shelx_space_group_comment
;
The symmetry employed for this shelxl refinement is uniquely defined
by the following loop, which should always be used as a source of
symmetry information in preference to the above space-group names.
They are only intended as comments.
;
_shelx_estimated_absorpt_t_min 0.977
_shelx_estimated_absorpt_t_max 0.987

loop_
_space_group_symop_operation_xyz
'x, y, z'
'-x, -y, -z'

loop_
_atom_site_type_symbol
_atom_site_label
_atom_site_fract_x
_atom_site_fract_y
_atom_site_fract_z
_atom_site_U_iso_or_equiv
_atom_site_adp_type
_atom_site_calc_flag
_atom_site_occupancy
_atom_site_disorder_assembly
_atom_site_disorder_group
O O1 0.51457(9) 0.16222(10) 0.42428(8) 0.0180(2) Uani d 1 . .
O O2 0.33335(11) 0.11501(11) 0.27076(8) 0.0266(2) Uani d 1 . .
N N1 0.73832(11) 0.31198(12) 0.46314(9) 0.0164(2) Uani d 1 . .
N N2 0.90693(12) 0.12760(12) 0.42234(9) 0.0181(2) Uani d 1 . .
N N3 0.68811(12) 0.13099(12) 0.28825(9) 0.0171(2) Uani d 1 . .
N N4 0.55469(12) 0.20043(12) 0.12679(9) 0.0185(2) Uani d 1 . .
N N5 0.55739(11) 0.34670(11) 0.31392(9) 0.0161(2) Uani d 1 . .
N N6 0.64703(12) 0.54978(12) 0.47176(9) 0.0175(2) Uani d 1 . .
C C1 0.73959(14) 0.45890(14) 0.51425(11) 0.0171(3) Uani d 1 . .
C C2 0.87244(14) 0.49059(14) 0.60151(11) 0.0178(3) Uani d 1 . .
C C3 0.92841(15) 0.61748(15) 0.68630(11) 0.0210(3) Uani d 1 . .
H H3A 0.877122 0.705362 0.695344 0.025 Uiso calc 1 . .
C C4 1.06085(15) 0.61146(16) 0.75680(12) 0.0232(3) Uani d 1 . .
H H4A 1.099424 0.695948 0.816275 0.028 Uiso calc 1 . .
C C5 1.13944(15) 0.48379(16) 0.74260(12) 0.0230(3) Uani d 1 . .
H H5A 1.229956 0.483405 0.792646 0.028 Uiso calc 1 . .
C C6 1.08749(14) 0.35795(15) 0.65680(11) 0.0202(3) Uani d 1 . .
H H6A 1.142441 0.272578 0.646052 0.024 Uiso calc 1 . .
C C7 0.95253(14) 0.36032(14) 0.58689(11) 0.0176(3) Uani d 1 . .
C C8 0.86760(14) 0.25015(14) 0.49070(11) 0.0172(3) Uani d 1 . .
C C9 0.82094(14) 0.07573(14) 0.31928(11) 0.0179(3) Uani d 1 . .
C C10 0.85492(14) -0.01303(14) 0.21341(11) 0.0188(3) Uani d 1 . .
C C11 0.96888(15) -0.10341(15) 0.18993(12) 0.0233(3) Uani d 1 . .
H H11A 1.042170 -0.119308 0.249708 0.028 Uiso calc 1 . .
C C12 0.97183(16) -0.16921(16) 0.07677(13) 0.0285(3) Uani d 1 . .
H H12A 1.046424 -0.234067 0.059297 0.034 Uiso calc 1 . .
C C13 0.86795(16) -0.14265(16) -0.01232(13) 0.0280(3) Uani d 1 . .
H H13A 0.873896 -0.188946 -0.088928 0.034 Uiso calc 1 . .
C C14 0.75651(15) -0.05006(15) 0.00910(12) 0.0220(3) Uani d 1 . .
H H14A 0.688062 -0.029366 -0.051605 0.026 Uiso calc 1 . .
C C15 0.74784(14) 0.01171(14) 0.12215(11) 0.0186(3) Uani d 1 . .
C C16 0.64749(14) 0.11331(14) 0.17299(11) 0.0177(3) Uani d 1 . .
C C17 0.51454(14) 0.31884(14) 0.19836(11) 0.0173(3) Uani d 1 . .
C C18 0.45372(14) 0.45407(14) 0.17736(11) 0.0187(3) Uani d 1 . .
C C19 0.38252(15) 0.48801(16) 0.07794(12) 0.0224(3) Uani d 1 . .
H H19A 0.361657 0.414911 0.007488 0.027 Uiso calc 1 . .
C C20 0.34312(17) 0.63161(17) 0.08506(13) 0.0283(3) Uani d 1 . .
H H20A 0.294024 0.657104 0.018336 0.034 Uiso calc 1 . .
C C21 0.37395(17) 0.73993(17) 0.18817(13) 0.0297(3) Uani d 1 . .
H H21A 0.345795 0.837585 0.189952 0.036 Uiso calc 1 . .
C C22 0.44477(15) 0.70809(15) 0.28805(12) 0.0241(3) Uani d 1 . .
H H22A 0.465685 0.782615 0.357717 0.029 Uiso calc 1 . .
C C23 0.48448(14) 0.56374(14) 0.28350(11) 0.0186(3) Uani d 1 . .
C C24 0.56196(14) 0.49317(14) 0.36891(11) 0.0171(3) Uani d 1 . .
C C25 0.37765(14) 0.11811(14) 0.37020(11) 0.0181(3) Uani d 1 . .
C C26 0.28623(15) 0.07167(16) 0.44437(13) 0.0241(3) Uani d 1 . .
H H26A 0.183080 0.082274 0.414825 0.036 Uiso calc 1 . .
H H26B 0.314413 0.134049 0.522317 0.036 Uiso calc 1 . .
H H26C 0.301221 -0.031754 0.444617 0.036 Uiso calc 1 . .
B B1 0.61638(15) 0.23270(16) 0.37237(12) 0.0162(3) Uani d 1 . .

loop_
_atom_site_aniso_label
_atom_site_aniso_U_11
_atom_site_aniso_U_22
_atom_site_aniso_U_33
_atom_site_aniso_U_12
_atom_site_aniso_U_13
_atom_site_aniso_U_23
O1 0.0147(4) 0.0206(5) 0.0201(5) 0.0018(4) 0.0038(4) 0.0073(4)
O2 0.0264(5) 0.0315(5) 0.0198(5) -0.0057(4) 0.0001(4) 0.0064(4)
N1 0.0158(5) 0.0186(5) 0.0159(5) 0.0029(4) 0.0041(4) 0.0053(4)
N2 0.0183(5) 0.0189(5) 0.0182(6) 0.0025(4) 0.0041(4) 0.0063(4)
N3 0.0152(5) 0.0180(5) 0.0181(6) 0.0017(4) 0.0029(4) 0.0048(4)
N4 0.0157(5) 0.0204(6) 0.0191(6) 0.0010(4) 0.0030(4) 0.0046(4)
N5 0.0143(5) 0.0180(5) 0.0159(5) 0.0014(4) 0.0029(4) 0.0042(4)
N6 0.0163(5) 0.0206(6) 0.0165(6) 0.0031(4) 0.0048(4) 0.0049(4)
C1 0.0172(6) 0.0190(6) 0.0166(6) 0.0014(5) 0.0061(5) 0.0049(5)
C2 0.0158(6) 0.0230(7) 0.0165(6) 0.0014(5) 0.0047(5) 0.0075(5)
C3 0.0227(7) 0.0209(7) 0.0198(7) 0.0010(5) 0.0051(5) 0.0049(5)
C4 0.0228(7) 0.0247(7) 0.0198(7) -0.0035(5) 0.0028(6) 0.0025(6)
C5 0.0159(6) 0.0326(8) 0.0201(7) -0.0009(5) 0.0009(5) 0.0076(6)
C6 0.0166(6) 0.0257(7) 0.0196(7) 0.0035(5) 0.0043(5) 0.0077(5)
C7 0.0170(6) 0.0220(6) 0.0159(6) 0.0009(5) 0.0058(5) 0.0067(5)
C8 0.0158(6) 0.0198(6) 0.0179(6) 0.0020(5) 0.0039(5) 0.0080(5)
C9 0.0168(6) 0.0179(6) 0.0209(7) 0.0024(5) 0.0052(5) 0.0073(5)
C10 0.0188(6) 0.0167(6) 0.0205(7) -0.0003(5) 0.0043(5) 0.0038(5)
C11 0.0207(7) 0.0222(7) 0.0261(7) 0.0036(5) 0.0048(6) 0.0040(6)
C12 0.0235(7) 0.0284(8) 0.0311(8) 0.0065(6) 0.0090(6) -0.0001(6)
C13 0.0281(8) 0.0294(8) 0.0229(7) 0.0013(6) 0.0084(6) -0.0029(6)
C14 0.0212(7) 0.0228(7) 0.0195(7) -0.0020(5) 0.0033(5) 0.0014(5)
C15 0.0174(6) 0.0175(6) 0.0200(7) -0.0013(5) 0.0037(5) 0.0032(5)
C16 0.0161(6) 0.0194(6) 0.0164(6) -0.0017(5) 0.0017(5) 0.0033(5)
C17 0.0137(6) 0.0212(6) 0.0172(6) 0.0000(5) 0.0022(5) 0.0060(5)
C18 0.0150(6) 0.0226(7) 0.0196(7) 0.0030(5) 0.0047(5) 0.0064(5)
C19 0.0215(7) 0.0277(7) 0.0180(7) 0.0050(6) 0.0035(5) 0.0060(6)
C20 0.0308(8) 0.0338(8) 0.0224(7) 0.0124(6) 0.0034(6) 0.0121(6)
C21 0.0364(9) 0.0261(8) 0.0282(8) 0.0129(6) 0.0046(7) 0.0105(6)
C22 0.0264(7) 0.0230(7) 0.0221(7) 0.0057(6) 0.0044(6) 0.0043(6)
C23 0.0152(6) 0.0234(7) 0.0186(7) 0.0038(5) 0.0044(5) 0.0066(5)
C24 0.0156(6) 0.0190(6) 0.0185(6) 0.0031(5) 0.0065(5) 0.0058(5)
C25 0.0172(6) 0.0147(6) 0.0217(7) 0.0024(5) 0.0033(5) 0.0033(5)
C26 0.0189(7) 0.0282(7) 0.0267(8) 0.0004(5) 0.0048(6) 0.0098(6)
B1 0.0148(7) 0.0183(7) 0.0158(7) 0.0021(5) 0.0031(6) 0.0046(6)

loop_
_atom_type_symbol
_atom_type_description
_atom_type_scat_dispersion_real
_atom_type_scat_dispersion_imag
_atom_type_scat_source
C C 0.0033 0.0016 'International Tables Vol C Tables 4.2.6.8 and 6.1.1.4'
H H 0.0000 0.0000 'International Tables Vol C Tables 4.2.6.8 and 6.1.1.4'
B B 0.0013 0.0007 'International Tables Vol C Tables 4.2.6.8 and 6.1.1.4'
N N 0.0061 0.0033 'International Tables Vol C Tables 4.2.6.8 and 6.1.1.4'
O O 0.0106 0.0060 'International Tables Vol C Tables 4.2.6.8 and 6.1.1.4'

loop_
_geom_angle_atom_site_label_1
_geom_angle_atom_site_label_2
_geom_angle_atom_site_label_3
_geom_angle_site_symmetry_1
_geom_angle_site_symmetry_3
_geom_angle
_geom_angle_publ_flag
C25 O1 B1 . . 121.85(10) ?
C1 N1 C8 . . 113.88(11) ?
C1 N1 B1 . . 122.67(11) ?
C8 N1 B1 . . 122.78(11) ?
C9 N2 C8 . . 117.21(11) ?
C16 N3 C9 . . 113.09(11) ?
C16 N3 B1 . . 122.79(11) ?
C9 N3 B1 . . 122.33(11) ?
C17 N4 C16 . . 117.15(11) ?
C17 N5 C24 . . 113.67(11) ?
C17 N5 B1 . . 122.88(11) ?
C24 N5 B1 . . 122.73(11) ?
C24 N6 C1 . . 116.91(11) ?
N6 C1 N1 . . 122.65(12) ?
N6 C1 C2 . . 130.98(12) ?
N1 C1 C2 . . 105.26(11) ?
C3 C2 C7 . . 120.43(12) ?
C3 C2 C1 . . 132.35(12) ?
C7 C2 C1 . . 107.20(11) ?
C4 C3 C2 . . 118.01(13) ?
C4 C3 H3A . . 121.0 ?
C2 C3 H3A . . 121.0 ?
C3 C4 C5 . . 121.61(13) ?
C3 C4 H4A . . 119.2 ?
C5 C4 H4A . . 119.2 ?
C6 C5 C4 . . 121.19(13) ?
C6 C5 H5A . . 119.4 ?
C4 C5 H5A . . 119.4 ?
C5 C6 C7 . . 118.11(12) ?
C5 C6 H6A . . 120.9 ?
C7 C6 H6A . . 120.9 ?
C6 C7 C2 . . 120.60(12) ?
C6 C7 C8 . . 132.30(12) ?
C2 C7 C8 . . 107.08(11) ?
N2 C8 N1 . . 122.27(12) ?
N2 C8 C7 . . 131.19(12) ?
N1 C8 C7 . . 105.13(11) ?
N2 C9 N3 . . 122.59(12) ?
N2 C9 C10 . . 130.32(12) ?
N3 C9 C10 . . 105.35(11) ?
C11 C10 C15 . . 120.00(12) ?
C11 C10 C9 . . 132.66(12) ?
C15 C10 C9 . . 107.25(11) ?
C12 C11 C10 . . 117.98(13) ?
C12 C11 H11A . . 121.0 ?
C10 C11 H11A . . 121.0 ?
C11 C12 C13 . . 121.72(13) ?
C11 C12 H12A . . 119.1 ?
C13 C12 H12A . . 119.1 ?
C14 C13 C12 . . 121.15(13) ?
C14 C13 H13A . . 119.4 ?
C12 C13 H13A . . 119.4 ?
C13 C14 C15 . . 117.97(13) ?
C13 C14 H14A . . 121.0 ?
C15 C14 H14A . . 121.0 ?
C14 C15 C10 . . 121.07(12) ?
C14 C15 C16 . . 131.64(13) ?
C10 C15 C16 . . 107.17(11) ?
N4 C16 N3 . . 122.87(12) ?
N4 C16 C15 . . 130.06(12) ?
N3 C16 C15 . . 105.63(11) ?
N4 C17 N5 . . 122.44(11) ?
N4 C17 C18 . . 130.67(12) ?
N5 C17 C18 . . 105.39(11) ?
C19 C18 C23 . . 121.12(12) ?
C19 C18 C17 . . 131.76(12) ?
C23 C18 C17 . . 107.07(11) ?
C20 C19 C18 . . 117.86(13) ?
C20 C19 H19A . . 121.1 ?
C18 C19 H19A . . 121.1 ?
C19 C20 C21 . . 121.45(13) ?
C19 C20 H20A . . 119.3 ?
C21 C20 H20A . . 119.3 ?
C22 C21 C20 . . 121.47(13) ?
C22 C21 H21A . . 119.3 ?
C20 C21 H21A . . 119.3 ?
C21 C22 C23 . . 118.26(13) ?
C21 C22 H22A . . 120.9 ?
C23 C22 H22A . . 120.9 ?
C22 C23 C18 . . 119.83(12) ?
C22 C23 C24 . . 132.97(13) ?
C18 C23 C24 . . 107.15(11) ?
N6 C24 N5 . . 122.26(11) ?
N6 C24 C23 . . 131.61(12) ?
N5 C24 C23 . . 104.94(11) ?
O2 C25 O1 . . 123.07(12) ?
O2 C25 C26 . . 123.79(12) ?
O1 C25 C26 . . 113.13(11) ?
C25 C26 H26A . . 109.5 ?
C25 C26 H26B . . 109.5 ?
H26A C26 H26B . . 109.5 ?
C25 C26 H26C . . 109.5 ?
H26A C26 H26C . . 109.5 ?
H26B C26 H26C . . 109.5 ?
O1 B1 N1 . . 109.01(11) ?
O1 B1 N5 . . 116.59(11) ?
N1 B1 N5 . . 104.40(10) ?
O1 B1 N3 . . 116.01(11) ?
N1 B1 N3 . . 104.83(10) ?
N5 B1 N3 . . 104.79(11) ?

loop_
_geom_bond_atom_site_label_1
_geom_bond_atom_site_label_2
_geom_bond_site_symmetry_2
_geom_bond_distance
_geom_bond_publ_flag
O1 C25 . 1.3362(15) ?
O1 B1 . 1.4725(17) ?
O2 C25 . 1.2120(16) ?
N1 C1 . 1.3631(17) ?
N1 C8 . 1.3673(16) ?
N1 B1 . 1.4823(18) ?
N2 C9 . 1.3428(17) ?
N2 C8 . 1.3460(17) ?
N3 C16 . 1.3689(17) ?
N3 C9 . 1.3746(16) ?
N3 B1 . 1.4904(17) ?
N4 C17 . 1.3419(17) ?
N4 C16 . 1.3421(17) ?
N5 C17 . 1.3644(17) ?
N5 C24 . 1.3678(17) ?
N5 B1 . 1.4846(17) ?
N6 C24 . 1.3435(17) ?
N6 C1 . 1.3465(17) ?
C1 C2 . 1.4569(18) ?
C2 C3 . 1.3956(19) ?
C2 C7 . 1.4292(18) ?
C3 C4 . 1.3837(19) ?
C3 H3A . 0.9500 ?
C4 C5 . 1.401(2) ?
C4 H4A . 0.9500 ?
C5 C6 . 1.387(2) ?
C5 H5A . 0.9500 ?
C6 C7 . 1.3922(18) ?
C6 H6A . 0.9500 ?
C7 C8 . 1.4587(18) ?
C9 C10 . 1.4573(18) ?
C10 C11 . 1.3962(18) ?
C10 C15 . 1.4264(19) ?
C11 C12 . 1.386(2) ?
C11 H11A . 0.9500 ?
C12 C13 . 1.397(2) ?
C12 H12A . 0.9500 ?
C13 C14 . 1.384(2) ?
C13 H13A . 0.9500 ?
C14 C15 . 1.3900(19) ?
C14 H14A . 0.9500 ?
C15 C16 . 1.4574(18) ?
C17 C18 . 1.4539(18) ?
C18 C19 . 1.3923(18) ?
C18 C23 . 1.4290(19) ?
C19 C20 . 1.384(2) ?
C19 H19A . 0.9500 ?
C20 C21 . 1.397(2) ?
C20 H20A . 0.9500 ?
C21 C22 . 1.387(2) ?
C21 H21A . 0.9500 ?
C22 C23 . 1.3954(19) ?
C22 H22A . 0.9500 ?
C23 C24 . 1.4621(18) ?
C25 C26 . 1.4941(19) ?
C26 H26A . 0.9800 ?
C26 H26B . 0.9800 ?
C26 H26C . 0.9800 ?

loop_
_geom_torsion_atom_site_label_1
_geom_torsion_atom_site_label_2
_geom_torsion_atom_site_label_3
_geom_torsion_atom_site_label_4
_geom_torsion_site_symmetry_1
_geom_torsion_site_symmetry_2
_geom_torsion_site_symmetry_3
_geom_torsion_site_symmetry_4
_geom_torsion
_geom_torsion_publ_flag
C24 N6 C1 N1 . . . . -6.98(18) ?
C24 N6 C1 C2 . . . . 159.13(13) ?
C8 N1 C1 N6 . . . . 156.87(12) ?
B1 N1 C1 N6 . . . . -13.95(19) ?
C8 N1 C1 C2 . . . . -12.30(14) ?
B1 N1 C1 C2 . . . . 176.88(11) ?
N6 C1 C2 C3 . . . . 17.4(2) ?
N1 C1 C2 C3 . . . . -174.73(14) ?
N6 C1 C2 C7 . . . . -160.90(13) ?
N1 C1 C2 C7 . . . . 7.01(14) ?
C7 C2 C3 C4 . . . . -1.65(19) ?
C1 C2 C3 C4 . . . . -179.73(13) ?
C2 C3 C4 C5 . . . . 1.6(2) ?
C3 C4 C5 C6 . . . . 0.1(2) ?
C4 C5 C6 C7 . . . . -1.9(2) ?
C5 C6 C7 C2 . . . . 1.80(19) ?
C5 C6 C7 C8 . . . . 179.83(13) ?
C3 C2 C7 C6 . . . . -0.06(19) ?
C1 C2 C7 C6 . . . . 178.45(12) ?
C3 C2 C7 C8 . . . . -178.53(12) ?
C1 C2 C7 C8 . . . . -0.02(14) ?
C9 N2 C8 N1 . . . . 6.77(18) ?
C9 N2 C8 C7 . . . . -157.61(13) ?
C1 N1 C8 N2 . . . . -155.60(12) ?
B1 N1 C8 N2 . . . . 15.20(19) ?
C1 N1 C8 C7 . . . . 12.28(14) ?
B1 N1 C8 C7 . . . . -176.91(11) ?
C6 C7 C8 N2 . . . . -18.8(2) ?
C2 C7 C8 N2 . . . . 159.41(13) ?
C6 C7 C8 N1 . . . . 174.83(13) ?
C2 C7 C8 N1 . . . . -6.95(13) ?
C8 N2 C9 N3 . . . . -8.47(18) ?
C8 N2 C9 C10 . . . . 154.20(13) ?
C16 N3 C9 N2 . . . . 153.58(12) ?
B1 N3 C9 N2 . . . . -11.54(19) ?
C16 N3 C9 C10 . . . . -12.79(14) ?
B1 N3 C9 C10 . . . . -177.91(11) ?
N2 C9 C10 C11 . . . . 19.6(2) ?
N3 C9 C10 C11 . . . . -175.47(14) ?
N2 C9 C10 C15 . . . . -156.92(13) ?
N3 C9 C10 C15 . . . . 8.00(14) ?
C15 C10 C11 C12 . . . . -1.3(2) ?
C9 C10 C11 C12 . . . . -177.50(14) ?
C10 C11 C12 C13 . . . . 2.4(2) ?
C11 C12 C13 C14 . . . . -0.6(2) ?
C12 C13 C14 C15 . . . . -2.3(2) ?
C13 C14 C15 C10 . . . . 3.3(2) ?
C13 C14 C15 C16 . . . . 178.92(14) ?
C11 C10 C15 C14 . . . . -1.5(2) ?
C9 C10 C15 C14 . . . . 175.51(12) ?
C11 C10 C15 C16 . . . . -178.11(12) ?
C9 C10 C15 C16 . . . . -1.05(14) ?
C17 N4 C16 N3 . . . . 7.59(18) ?
C17 N4 C16 C15 . . . . -156.62(13) ?
C9 N3 C16 N4 . . . . -155.35(12) ?
B1 N3 C16 N4 . . . . 9.69(19) ?
C9 N3 C16 C15 . . . . 12.16(14) ?
B1 N3 C16 C15 . . . . 177.20(11) ?
C14 C15 C16 N4 . . . . -16.1(2) ?
C10 C15 C16 N4 . . . . 159.94(13) ?
C14 C15 C16 N3 . . . . 177.61(14) ?
C10 C15 C16 N3 . . . . -6.33(14) ?
C16 N4 C17 N5 . . . . -4.05(18) ?
C16 N4 C17 C18 . . . . 159.85(13) ?
C24 N5 C17 N4 . . . . 153.53(12) ?
B1 N5 C17 N4 . . . . -17.04(19) ?
C24 N5 C17 C18 . . . . -13.86(14) ?
B1 N5 C17 C18 . . . . 175.56(11) ?
N4 C17 C18 C19 . . . . 20.0(2) ?
N5 C17 C18 C19 . . . . -174.03(14) ?
N4 C17 C18 C23 . . . . -157.47(13) ?
N5 C17 C18 C23 . . . . 8.48(14) ?
C23 C18 C19 C20 . . . . 0.3(2) ?
C17 C18 C19 C20 . . . . -176.87(14) ?
C18 C19 C20 C21 . . . . 0.3(2) ?
C19 C20 C21 C22 . . . . -0.3(2) ?
C20 C21 C22 C23 . . . . -0.3(2) ?
C21 C22 C23 C18 . . . . 0.9(2) ?
C21 C22 C23 C24 . . . . 178.05(14) ?
C19 C18 C23 C22 . . . . -0.9(2) ?
C17 C18 C23 C22 . . . . 176.87(12) ?
C19 C18 C23 C24 . . . . -178.75(12) ?
C17 C18 C23 C24 . . . . -0.94(14) ?
C1 N6 C24 N5 . . . . 6.48(18) ?
C1 N6 C24 C23 . . . . -159.10(13) ?
C17 N5 C24 N6 . . . . -155.67(12) ?
B1 N5 C24 N6 . . . . 14.92(19) ?
C17 N5 C24 C23 . . . . 13.22(14) ?
B1 N5 C24 C23 . . . . -176.19(11) ?
C22 C23 C24 N6 . . . . -16.9(2) ?
C18 C23 C24 N6 . . . . 160.49(13) ?
C22 C23 C24 N5 . . . . 175.67(14) ?
C18 C23 C24 N5 . . . . -6.92(14) ?
B1 O1 C25 O2 . . . . 9.79(18) ?
B1 O1 C25 C26 . . . . -170.89(11) ?
C25 O1 B1 N1 . . . . 161.53(10) ?
C25 O1 B1 N5 . . . . 43.71(16) ?
C25 O1 B1 N3 . . . . -80.48(14) ?
C1 N1 B1 O1 . . . . -95.33(13) ?
C8 N1 B1 O1 . . . . 94.66(13) ?
C1 N1 B1 N5 . . . . 29.92(16) ?
C8 N1 B1 N5 . . . . -140.08(12) ?
C1 N1 B1 N3 . . . . 139.84(12) ?
C8 N1 B1 N3 . . . . -30.16(15) ?
C17 N5 B1 O1 . . . . -100.40(14) ?
C24 N5 B1 O1 . . . . 89.87(15) ?
C17 N5 B1 N1 . . . . 139.29(12) ?
C24 N5 B1 N1 . . . . -30.43(15) ?
C17 N5 B1 N3 . . . . 29.34(16) ?
C24 N5 B1 N3 . . . . -140.38(11) ?
C16 N3 B1 O1 . . . . 104.34(14) ?
C9 N3 B1 O1 . . . . -91.99(14) ?
C16 N3 B1 N1 . . . . -135.39(12) ?
C9 N3 B1 N1 . . . . 28.29(15) ?
C16 N3 B1 N5 . . . . -25.75(16) ?
C9 N3 B1 N5 . . . . 137.92(12) ?
